data_4022807
loop_
_publ_author_name
'Delphine Julienne'
'Jean-Fran\,cois Lohier'
'Olivier Delacroix'
'Annie-Claude Gaumont'

_publ_contact_author_address
;     Laboratoire de Chimie Mol\'eculaire et Thio-organique, UMR CNRS 6507
      ENSICAEN - Universit\'e de Caen
      14050 Caen
      France
;
_publ_contact_author_email annie-claude.gaumont@ensicaen.fr
_publ_contact_author_fax '332 31 45 28 65'
_publ_contact_author_name 'Gaumont, Annie-Claude'
_publ_contact_author_phone '332 31 45 28 73'
_publ_section_title
;
 Palladium-Catalyzed C-P Coupling Reactions between Vinyl Triflates
 and Phosphine-Boranes: Efficient Access to Vinylphosphine-Boranes
;
_journal_name_full 'Journal of Organic Chemistry'
_journal_page_first 2247
_journal_page_last 2250
_journal_paper_doi 10.1021/jo062482o
_journal_volume 72
_journal_year 2007
_chemical_formula_moiety 'C22 H24 B P'
_chemical_formula_sum 'C22 H24 B P'
_chemical_formula_weight 330.19
_chemical_melting_point 388(2)
_chemical_name_systematic
; 
 (1,1-diphenylprop-1-en-2-yl)methylphenylphosphine-borane 
;
_space_group_IT_number 15
_symmetry_cell_setting monoclinic
_symmetry_space_group_name_Hall '-C 2yc'
_symmetry_space_group_name_H-M 'C 1 2/c 1'
_atom_sites_solution_hydrogens geom
_atom_sites_solution_primary direct
_atom_sites_solution_secondary difmap
_audit_creation_method SHELXL-97
_cell_angle_alpha 90.00
_cell_angle_beta 98.3740(10)
_cell_angle_gamma 90.00
_cell_formula_units_Z 8
_cell_length_a 15.4488(3)
_cell_length_b 12.4809(2)
_cell_length_c 19.8260(4)
_cell_measurement_reflns_used 5799
_cell_measurement_temperature 150(2)
_cell_measurement_theta_max 33.76
_cell_measurement_theta_min 2.43
_cell_volume 3781.99(12)
_computing_cell_refinement 'APEX2 software'
_computing_data_collection 'APEX2 software'
_computing_data_reduction 'APEX2 software'
_computing_molecular_graphics 'ORTEP-3 (Farrugia, 1997)'
_computing_publication_material 'SHELXL-97 (Sheldrick, 1997)'
_computing_structure_refinement 'SHELXL-97 (Sheldrick, 1997)'
_computing_structure_solution 'SHELXS-97 (Sheldrick, 1990)'
_diffrn_ambient_temperature 150(2)
_diffrn_measured_fraction_theta_full 0.993
_diffrn_measured_fraction_theta_max 0.993
_diffrn_measurement_device_type 'Bruker Nonius ApexII-CCD'
_diffrn_measurement_method '\w scans and \f scan with \k offsets'
_diffrn_radiation_monochromator graphite
_diffrn_radiation_source 'fine-focus sealed tube'
_diffrn_radiation_type MoK\a
_diffrn_radiation_wavelength 0.71073
_diffrn_reflns_av_R_equivalents 0.0473
_diffrn_reflns_av_sigmaI/netI 0.0337
_diffrn_reflns_limit_h_max 25
_diffrn_reflns_limit_h_min -25
_diffrn_reflns_limit_k_max 20
_diffrn_reflns_limit_k_min -20
_diffrn_reflns_limit_l_max 32
_diffrn_reflns_limit_l_min -32
_diffrn_reflns_number 55660
_diffrn_reflns_theta_full 35.54
_diffrn_reflns_theta_max 35.54
_diffrn_reflns_theta_min 2.08
_exptl_absorpt_coefficient_mu 0.145
_exptl_absorpt_correction_type none
_exptl_crystal_colour colourless
_exptl_crystal_density_diffrn 1.160
_exptl_crystal_density_method 'not measured'
_exptl_crystal_description block
_exptl_crystal_F_000 1408
_exptl_crystal_size_max 0.33
_exptl_crystal_size_mid 0.29
_exptl_crystal_size_min 0.13
_refine_diff_density_max 0.511
_refine_diff_density_min -0.272
_refine_diff_density_rms 0.079
_refine_ls_extinction_method none
_refine_ls_goodness_of_fit_ref 1.049
_refine_ls_hydrogen_treatment constr
_refine_ls_matrix_type full
_refine_ls_number_parameters 220
_refine_ls_number_reflns 8609
_refine_ls_number_restraints 0
_refine_ls_restrained_S_all 1.049
_refine_ls_R_factor_all 0.0735
_refine_ls_R_factor_gt 0.0469
_refine_ls_shift/su_max 0.000
_refine_ls_shift/su_mean 0.000
_refine_ls_structure_factor_coef Fsqd
_refine_ls_weighting_details 'calc w=1/[\s^2^(Fo^2^)+(0.0872P)^2^+1.0715P] where P=(Fo^2^+2Fc^2^)/3'
_refine_ls_weighting_scheme calc
_refine_ls_wR_factor_gt 0.1292
_refine_ls_wR_factor_ref 0.1541
_reflns_number_gt 6261
_reflns_number_total 8609
_reflns_threshold_expression >2sigma(I)
_cod_data_source_file jo062482osi20061204_015355.cif
_cod_data_source_block julienne5b
_cod_depositor_comments
;
The following automatic conversions were performed:
'_symmetry_cell_setting' value 'Monoclinic' changed to 'monoclinic'
according to '/home/saulius/struct/CIF-dictionaries/cif_core.dic'
dictionary named 'cif_core.dic' version 2.4.1 from 2010-06-29.

Automatic conversion script
Id: cif_fix_enum 1527 2010-12-29 10:47:43Z saulius 
;
_cod_original_sg_symbol_H-M 'C 2/c'
_cod_database_code 4022807

loop_
_symmetry_equiv_pos_as_xyz
'x, y, z'
'-x, y, -z+1/2'
'x+1/2, y+1/2, z'
'-x+1/2, y+1/2, -z+1/2'
'-x, -y, -z'
'x, -y, z-1/2'
'-x+1/2, -y+1/2, -z'
'x+1/2, -y+1/2, z-1/2'

loop_
_atom_site_label
_atom_site_type_symbol
_atom_site_fract_x
_atom_site_fract_y
_atom_site_fract_z
_atom_site_U_iso_or_equiv
_atom_site_adp_type
_atom_site_occupancy
_atom_site_symmetry_multiplicity
_atom_site_calc_flag
_atom_site_refinement_flags
P1 P 0.244397(17) 0.09553(2) 0.178733(14) 0.02117(8) Uani 1 1 d .
B1 B 0.17719(10) 0.19315(14) 0.11744(8) 0.0365(3) Uani 1 1 d .
H1A H 0.1439 0.1537 0.0809 0.055 Uiso 1 1 calc R
H1B H 0.2159 0.2419 0.0991 0.055 Uiso 1 1 calc R
H1C H 0.1381 0.2328 0.1416 0.055 Uiso 1 1 calc R
C1 C 0.18039(8) -0.01648(10) 0.20181(6) 0.0275(2) Uani 1 1 d .
H2 H 0.2163 -0.0613 0.2339 0.041 Uiso 1 1 calc R
H10 H 0.1592 -0.0573 0.1617 0.041 Uiso 1 1 calc R
H8 H 0.1317 0.0097 0.2221 0.041 Uiso 1 1 calc R
C2 C 0.32989(7) 0.02705(9) 0.14157(5) 0.0245(2) Uani 1 1 d .
C3 C 0.39227(8) -0.03286(10) 0.18305(7) 0.0303(2) Uani 1 1 d .
H3 H 0.3913 -0.0351 0.2298 0.036 Uiso 1 1 calc R
C4 C 0.45611(9) -0.08950(11) 0.15536(8) 0.0363(3) Uani 1 1 d .
H4 H 0.4978 -0.1290 0.1836 0.044 Uiso 1 1 calc R
C5 C 0.33185(9) 0.02893(13) 0.07178(6) 0.0362(3) Uani 1 1 d .
H5 H 0.2907 0.0686 0.0433 0.043 Uiso 1 1 calc R
C6 C 0.45752(10) -0.08710(13) 0.08600(8) 0.0429(4) Uani 1 1 d .
H6 H 0.5002 -0.1249 0.0674 0.052 Uiso 1 1 calc R
C7 C 0.39601(11) -0.02904(16) 0.04465(8) 0.0487(4) Uani 1 1 d .
H7 H 0.3969 -0.0282 -0.0021 0.058 Uiso 1 1 calc R
C11 C 0.21225(7) 0.10020(8) 0.33771(5) 0.01963(17) Uani 1 1 d .
C10 C 0.29059(6) 0.15403(8) 0.31724(5) 0.01855(17) Uani 1 1 d .
C8 C 0.30656(6) 0.16078(8) 0.25239(5) 0.01934(17) Uani 1 1 d .
C17 C 0.34793(6) 0.20600(8) 0.37499(5) 0.01964(17) Uani 1 1 d .
C9 C 0.37802(7) 0.22968(9) 0.23022(5) 0.0244(2) Uani 1 1 d .
H9A H 0.3975 0.2809 0.2653 0.037 Uiso 1 1 calc R
H9B H 0.3556 0.2667 0.1889 0.037 Uiso 1 1 calc R
H9C H 0.4263 0.1851 0.2225 0.037 Uiso 1 1 calc R
C12 C 0.05689(8) 0.09875(11) 0.34148(7) 0.0306(2) Uani 1 1 d .
H12 H 0.0021 0.1302 0.3302 0.037 Uiso 1 1 calc R
C13 C 0.22064(7) 0.00671(9) 0.37674(5) 0.02402(19) Uani 1 1 d .
H13 H 0.2756 -0.0235 0.3896 0.029 Uiso 1 1 calc R
C18 C 0.31060(7) 0.27088(9) 0.42067(5) 0.0238(2) Uani 1 1 d .
H18 H 0.2502 0.2791 0.4157 0.029 Uiso 1 1 calc R
C19 C 0.43824(7) 0.19073(9) 0.38546(5) 0.02380(19) Uani 1 1 d .
H19 H 0.4638 0.1456 0.3566 0.029 Uiso 1 1 calc R
C20 C 0.49045(8) 0.24239(10) 0.43863(6) 0.0285(2) Uani 1 1 d .
H20 H 0.5507 0.2319 0.4451 0.034 Uiso 1 1 calc R
C14 C 0.14709(8) -0.04131(10) 0.39644(6) 0.0294(2) Uani 1 1 d .
H14 H 0.1528 -0.1045 0.4216 0.035 Uiso 1 1 calc R
C15 C 0.06532(8) 0.00470(11) 0.37872(6) 0.0312(2) Uani 1 1 d .
H15 H 0.0162 -0.0276 0.3918 0.037 Uiso 1 1 calc R
C16 C 0.13005(7) 0.14633(9) 0.32087(6) 0.0257(2) Uani 1 1 d .
H16 H 0.1240 0.2094 0.2957 0.031 Uiso 1 1 calc R
C21 C 0.36313(8) 0.32294(10) 0.47330(6) 0.0293(2) Uani 1 1 d .
H21 H 0.3379 0.3670 0.5028 0.035 Uiso 1 1 calc R
C22 C 0.45316(9) 0.30947(11) 0.48204(6) 0.0310(2) Uani 1 1 d .
H22 H 0.4884 0.3454 0.5169 0.037 Uiso 1 1 calc R

loop_
_atom_site_aniso_label
_atom_site_aniso_U_11
_atom_site_aniso_U_22
_atom_site_aniso_U_33
_atom_site_aniso_U_23
_atom_site_aniso_U_13
_atom_site_aniso_U_12
P1 0.01933(12) 0.02404(13) 0.02060(12) -0.00186(9) 0.00444(9) -0.00156(9)
B1 0.0270(6) 0.0413(8) 0.0391(7) 0.0086(6) -0.0016(5) 0.0021(5)
C1 0.0274(5) 0.0274(5) 0.0294(5) -0.0073(4) 0.0100(4) -0.0076(4)
C2 0.0244(5) 0.0287(5) 0.0218(4) -0.0069(4) 0.0077(4) -0.0040(4)
C3 0.0327(6) 0.0290(5) 0.0311(5) -0.0042(4) 0.0106(5) 0.0039(4)
C4 0.0320(6) 0.0296(6) 0.0491(8) -0.0117(5) 0.0125(5) 0.0019(5)
C5 0.0332(6) 0.0543(8) 0.0217(5) -0.0083(5) 0.0065(4) -0.0042(5)
C6 0.0338(6) 0.0490(8) 0.0497(8) -0.0268(7) 0.0185(6) -0.0049(6)
C7 0.0459(8) 0.0743(12) 0.0291(6) -0.0223(7) 0.0167(6) -0.0070(7)
C11 0.0206(4) 0.0201(4) 0.0195(4) -0.0026(3) 0.0076(3) -0.0023(3)
C10 0.0187(4) 0.0175(4) 0.0206(4) -0.0012(3) 0.0067(3) -0.0003(3)
C8 0.0193(4) 0.0192(4) 0.0206(4) -0.0012(3) 0.0064(3) -0.0008(3)
C17 0.0216(4) 0.0195(4) 0.0189(4) 0.0005(3) 0.0065(3) -0.0025(3)
C9 0.0243(5) 0.0288(5) 0.0217(4) -0.0013(4) 0.0085(4) -0.0065(4)
C12 0.0212(5) 0.0359(6) 0.0367(6) -0.0047(5) 0.0111(4) -0.0027(4)
C13 0.0261(5) 0.0234(5) 0.0233(4) 0.0008(4) 0.0063(4) -0.0029(4)
C18 0.0263(5) 0.0248(5) 0.0217(4) -0.0020(4) 0.0080(4) -0.0008(4)
C19 0.0221(4) 0.0260(5) 0.0244(4) 0.0010(4) 0.0070(4) -0.0022(4)
C20 0.0241(5) 0.0343(6) 0.0268(5) 0.0030(4) 0.0029(4) -0.0069(4)
C14 0.0358(6) 0.0276(5) 0.0264(5) 0.0006(4) 0.0096(4) -0.0097(4)
C15 0.0287(5) 0.0361(6) 0.0317(5) -0.0058(5) 0.0142(4) -0.0120(4)
C16 0.0229(4) 0.0260(5) 0.0298(5) 0.0003(4) 0.0100(4) 0.0006(4)
C21 0.0370(6) 0.0295(5) 0.0224(5) -0.0054(4) 0.0079(4) -0.0052(4)
C22 0.0362(6) 0.0339(6) 0.0224(5) -0.0012(4) 0.0025(4) -0.0118(5)

loop_
_atom_type_symbol
_atom_type_description
_atom_type_scat_dispersion_real
_atom_type_scat_dispersion_imag
_atom_type_scat_source
C C 0.0033 0.0016 'International Tables Vol C Tables 4.2.6.8 and 6.1.1.4'
H H 0.0000 0.0000 'International Tables Vol C Tables 4.2.6.8 and 6.1.1.4'
B B 0.0013 0.0007 'International Tables Vol C Tables 4.2.6.8 and 6.1.1.4'
P P 0.1023 0.0942 'International Tables Vol C Tables 4.2.6.8 and 6.1.1.4'

loop_
_geom_angle_atom_site_label_1
_geom_angle_atom_site_label_2
_geom_angle_atom_site_label_3
_geom_angle
C1 P1 C2 101.27(5)
C1 P1 C8 112.77(5)
C2 P1 C8 101.90(5)
C1 P1 B1 112.71(6)
C2 P1 B1 113.62(7)
C8 P1 B1 113.47(6)
P1 B1 H1A 109.5
P1 B1 H1B 109.5
H1A B1 H1B 109.5
P1 B1 H1C 109.5
H1A B1 H1C 109.5
H1B B1 H1C 109.5
P1 C1 H2 109.5
P1 C1 H10 109.5
H2 C1 H10 109.5
P1 C1 H8 109.5
H2 C1 H8 109.5
H10 C1 H8 109.5
C5 C2 C3 118.98(11)
C5 C2 P1 121.25(10)
C3 C2 P1 119.69(8)
C4 C3 C2 120.70(12)
C4 C3 H3 119.7
C2 C3 H3 119.7
C6 C4 C3 119.88(14)
C6 C4 H4 120.1
C3 C4 H4 120.1
C2 C5 C7 119.66(14)
C2 C5 H5 120.2
C7 C5 H5 120.2
C7 C6 C4 119.90(12)
C7 C6 H6 120.0
C4 C6 H6 120.0
C6 C7 C5 120.88(13)
C6 C7 H7 119.6
C5 C7 H7 119.6
C16 C11 C13 119.17(10)
C16 C11 C10 119.82(9)
C13 C11 C10 120.93(9)
C8 C10 C17 122.37(9)
C8 C10 C11 123.84(9)
C17 C10 C11 113.70(8)
C10 C8 C9 123.73(9)
C10 C8 P1 126.14(8)
C9 C8 P1 110.07(7)
C19 C17 C18 118.72(10)
C19 C17 C10 121.67(9)
C18 C17 C10 119.60(9)
C8 C9 H9A 109.5
C8 C9 H9B 109.5
H9A C9 H9B 109.5
C8 C9 H9C 109.5
H9A C9 H9C 109.5
H9B C9 H9C 109.5
C15 C12 C16 120.16(12)
C15 C12 H12 119.9
C16 C12 H12 119.9
C14 C13 C11 120.17(11)
C14 C13 H13 119.9
C11 C13 H13 119.9
C21 C18 C17 120.44(11)
C21 C18 H18 119.8
C17 C18 H18 119.8
C20 C19 C17 120.51(10)
C20 C19 H19 119.7
C17 C19 H19 119.7
C22 C20 C19 120.26(11)
C22 C20 H20 119.9
C19 C20 H20 119.9
C15 C14 C13 120.16(11)
C15 C14 H14 119.9
C13 C14 H14 119.9
C12 C15 C14 119.91(11)
C12 C15 H15 120.0
C14 C15 H15 120.0
C12 C16 C11 120.40(11)
C12 C16 H16 119.8
C11 C16 H16 119.8
C22 C21 C18 120.25(11)
C22 C21 H21 119.9
C18 C21 H21 119.9
C20 C22 C21 119.75(11)
C20 C22 H22 120.1
C21 C22 H22 120.1

loop_
_geom_bond_atom_site_label_1
_geom_bond_atom_site_label_2
_geom_bond_distance
P1 C1 1.8091(12)
P1 C2 1.8169(11)
P1 C8 1.8192(10)
P1 B1 1.9161(15)
B1 H1A 0.9600
B1 H1B 0.9600
B1 H1C 0.9600
C1 H2 0.9600
C1 H10 0.9600
C1 H8 0.9600
C2 C5 1.3886(16)
C2 C3 1.3904(17)
C3 C4 1.3898(17)
C3 H3 0.9300
C4 C6 1.379(2)
C4 H4 0.9300
C5 C7 1.397(2)
C5 H5 0.9300
C6 C7 1.369(3)
C6 H6 0.9300
C7 H7 0.9300
C11 C16 1.3900(15)
C11 C13 1.3956(15)
C11 C10 1.4913(13)
C10 C8 1.3466(13)
C10 C17 1.4903(14)
C8 C9 1.5141(14)
C17 C19 1.3934(14)
C17 C18 1.4002(14)
C9 H9A 0.9600
C9 H9B 0.9600
C9 H9C 0.9600
C12 C15 1.3826(19)
C12 C16 1.3899(16)
C12 H12 0.9300
C13 C14 1.3900(16)
C13 H13 0.9300
C18 C21 1.3867(16)
C18 H18 0.9300
C19 C20 1.3893(16)
C19 H19 0.9300
C20 C22 1.3849(18)
C20 H20 0.9300
C14 C15 1.3856(19)
C14 H14 0.9300
C15 H15 0.9300
C16 H16 0.9300
C21 C22 1.3865(18)
C21 H21 0.9300
C22 H22 0.9300
